data_7025718
loop_
_publ_author_name
'Bettucci, Lorenzo'
'Bianchini, Claudio'
'Oberhauser, Werner'
'Vogt, Matthias'
'Gr\"utzmacher, Hansj\"org'

_publ_section_title
;
 Chemoselective methoxycarbonylation of terminal alkynes catalyzed by
 Pd(II)-TROPP complexes.
;
_journal_issue 28
_journal_name_full 'Dalton transactions (Cambridge, England : 2003)'
_journal_page_first 6509
_journal_page_last 6517
_journal_paper_doi 10.1039/c002976a
_journal_volume 39
_journal_year 2010
_chemical_formula_moiety 'C31 H28 O P Pd,(P F6), 0.5 (C6 H6)'
_chemical_formula_sum 'C34 H31 F6 O P2 Pd'
_chemical_formula_weight 737.93
_chemical_name_common (Pd(CH2CH2COCH3)(trop))(PF6)
_chemical_name_systematic '[Pd(CH2CH2COCH3)(trop)](PF6)'
_space_group_IT_number 14
_symmetry_cell_setting monoclinic
_symmetry_space_group_name_Hall '-P 2ybc'
_symmetry_space_group_name_H-M 'P 1 21/c 1'
_atom_sites_solution_hydrogens geom
_atom_sites_solution_primary direct
_atom_sites_solution_secondary difmap
_audit_creation_date 2010-04-19T18:43:42-00:00
_audit_creation_method 'WinGX routine CIF_UPDATE'
_cell_angle_alpha 90
_cell_angle_beta 110.763(3)
_cell_angle_gamma 90
_cell_formula_units_Z 4
_cell_length_a 17.9962(5)
_cell_length_b 8.9054(2)
_cell_length_c 21.4435(5)
_cell_measurement_temperature 180.2(2)
_cell_volume 3213.42(15)
_computing_molecular_graphics 'ORTEP-3 (Farrugia, 1997)'
_computing_structure_refinement 'SHELXL-97 (Sheldrick, 1997)'
_computing_structure_solution 'SIR-97 (J. Appl. Cryst. 1999, 32, 115)'
_diffrn_ambient_temperature 180.2(2)
_diffrn_measured_fraction_theta_full 0.993
_diffrn_measured_fraction_theta_max 0.895
_diffrn_measurement_device_type 'Xcalibur 3, Oxford diffraction'
_diffrn_radiation_monochromator graphite
_diffrn_radiation_type MoK\a
_diffrn_radiation_wavelength 0.71069
_diffrn_reflns_av_unetI/netI 0.0629
_diffrn_reflns_limit_h_max 25
_diffrn_reflns_limit_h_min -27
_diffrn_reflns_limit_k_max 13
_diffrn_reflns_limit_k_min 0
_diffrn_reflns_limit_l_max 32
_diffrn_reflns_limit_l_min 0
_diffrn_reflns_number 10409
_diffrn_reflns_theta_full 25
_diffrn_reflns_theta_max 32.48
_diffrn_reflns_theta_min 3.72
_exptl_absorpt_coefficient_mu 0.738
_exptl_absorpt_correction_T_max 0.849
_exptl_absorpt_correction_T_min 0.745
_exptl_absorpt_correction_type empirical
_exptl_crystal_colour yellow
_exptl_crystal_density_diffrn 1.525
_exptl_crystal_density_method 'not measured'
_exptl_crystal_description prism
_exptl_crystal_F_000 1492
_exptl_crystal_size_max 0.40
_exptl_crystal_size_mid 0.30
_exptl_crystal_size_min 0.20
_refine_diff_density_max 1.576
_refine_diff_density_min -0.846
_refine_diff_density_rms 0.111
_refine_ls_extinction_method none
_refine_ls_goodness_of_fit_ref 1.039
_refine_ls_hydrogen_treatment constr
_refine_ls_matrix_type full
_refine_ls_number_parameters 383
_refine_ls_number_reflns 10409
_refine_ls_number_restraints 2
_refine_ls_restrained_S_all 1.04
_refine_ls_R_factor_all 0.089
_refine_ls_R_factor_gt 0.0509
_refine_ls_shift/su_max 0.015
_refine_ls_shift/su_mean 0.001
_refine_ls_structure_factor_coef Fsqd
_refine_ls_weighting_details 'calc w=1/[\s^2^(Fo^2^)+(0.0939P)^2^+0.1666P] where P=(Fo^2^+2Fc^2^)/3'
_refine_ls_weighting_scheme calc
_refine_ls_wR_factor_gt 0.1371
_refine_ls_wR_factor_ref 0.1615
_reflns_number_gt 6560
_reflns_number_total 10409
_reflns_threshold_expression >2sigma(I)
_cod_data_source_file c002976a.txt
_cod_data_source_block trop180k
_cod_original_cell_volume 3213.42(14)
_cod_original_sg_symbol_H-M 'P 21/c'
_cod_database_code 7025718

loop_
_symmetry_equiv_pos_as_xyz
'x, y, z'
'-x, y+1/2, -z+1/2'
'-x, -y, -z'
'x, -y-1/2, z-1/2'

loop_
_atom_site_label
_atom_site_type_symbol
_atom_site_fract_x
_atom_site_fract_y
_atom_site_fract_z
_atom_site_U_iso_or_equiv
_atom_site_adp_type
_atom_site_occupancy
_atom_site_symmetry_multiplicity
_atom_site_calc_flag
_atom_site_refinement_flags
Pd1 Pd 0.247155(14) 0.43560(3) 0.802247(11) 0.02894(9) Uani 1 1 d .
P1 P 0.19970(5) 0.55814(9) 0.70732(4) 0.02668(16) Uani 1 1 d .
P2 P 0.19299(7) 0.81877(12) 0.47970(5) 0.0494(3) Uani 1 1 d .
O1 O 0.27803(15) 0.2985(3) 0.88898(11) 0.0382(5) Uani 1 1 d .
F1 F 0.2654(3) 0.7395(4) 0.4694(3) 0.1306(16) Uani 1 1 d .
F2 F 0.1360(2) 0.7373(5) 0.41617(13) 0.1045(12) Uani 1 1 d .
F3 F 0.1200(2) 0.8924(4) 0.49430(19) 0.0910(10) Uani 1 1 d .
F4 F 0.2519(2) 0.8905(4) 0.54791(17) 0.0935(10) Uani 1 1 d .
F5 F 0.2054(4) 0.9596(5) 0.4428(3) 0.156(2) Uani 1 1 d .
F6 F 0.1819(2) 0.6775(3) 0.52174(15) 0.0860(9) Uani 1 1 d .
C1 C 0.2845(2) 0.6557(4) 0.69370(16) 0.0316(6) Uani 1 1 d .
H1 H 0.2644 0.7016 0.6493 0.038 Uiso 1 1 calc R
C2 C 0.3512(2) 0.5510(4) 0.69597(17) 0.0357(7) Uani 1 1 d .
C3 C 0.3696(3) 0.5345(5) 0.6384(2) 0.0511(10) Uani 1 1 d .
H3 H 0.3424 0.5907 0.6006 0.061 Uiso 1 1 calc R
C4 C 0.4285(3) 0.4346(5) 0.6372(3) 0.0626(13) Uani 1 1 d .
H4 H 0.4424 0.4284 0.5994 0.075 Uiso 1 1 calc R
C5 C 0.4658(3) 0.3458(6) 0.6907(3) 0.0662(13) Uani 1 1 d .
H5 H 0.5026 0.2747 0.6884 0.079 Uiso 1 1 calc R
C6 C 0.4489(2) 0.3615(5) 0.7489(2) 0.0552(10) Uani 1 1 d .
H6 H 0.4759 0.3022 0.7857 0.066 Uiso 1 1 calc R
C7 C 0.3920(2) 0.4651(4) 0.75310(19) 0.0386(8) Uani 1 1 d .
C8 C 0.3793(2) 0.4775(4) 0.81656(18) 0.0393(8) Uani 1 1 d .
H8 H 0.3892 0.3912 0.8427 0.047 Uiso 1 1 calc R
C9 C 0.3547(2) 0.5999(4) 0.84214(16) 0.0371(7) Uani 1 1 d .
H9 H 0.3464 0.5857 0.8821 0.045 Uiso 1 1 calc R
C10 C 0.3400(2) 0.7502(4) 0.81389(16) 0.0351(7) Uani 1 1 d .
C11 C 0.3569(2) 0.8711(5) 0.8582(2) 0.0465(9) Uani 1 1 d .
H11 H 0.3729 0.8522 0.9037 0.056 Uiso 1 1 calc R
C12 C 0.3506(3) 1.0184(5) 0.8362(2) 0.0511(10) Uani 1 1 d .
H12 H 0.364 1.0973 0.8665 0.061 Uiso 1 1 calc R
C13 C 0.3242(3) 1.0461(4) 0.7690(3) 0.0554(11) Uani 1 1 d .
H13 H 0.3194 1.1447 0.7538 0.067 Uiso 1 1 calc R
C14 C 0.3046(2) 0.9292(4) 0.7235(2) 0.0431(8) Uani 1 1 d .
H14 H 0.2865 0.9503 0.678 0.052 Uiso 1 1 calc R
C15 C 0.31155(19) 0.7812(4) 0.74463(16) 0.0333(7) Uani 1 1 d .
C16 C 0.13370(18) 0.7111(3) 0.70490(15) 0.0294(6) Uani 1 1 d .
C17 C 0.1177(2) 0.7477(4) 0.76223(16) 0.0332(7) Uani 1 1 d .
H17 H 0.137 0.687 0.7998 0.04 Uiso 1 1 calc R
C18 C 0.0729(2) 0.8742(4) 0.76342(18) 0.0415(8) Uani 1 1 d .
H18 H 0.0631 0.8991 0.8019 0.05 Uiso 1 1 calc R
C19 C 0.0431(2) 0.9633(4) 0.7070(2) 0.0421(8) Uani 1 1 d .
H19 H 0.0127 1.0473 0.7077 0.051 Uiso 1 1 calc R
C20 C 0.0579(2) 0.9289(4) 0.6496(2) 0.0420(8) Uani 1 1 d .
H20 H 0.0378 0.9896 0.6121 0.05 Uiso 1 1 calc R
C21 C 0.1031(2) 0.8029(4) 0.64844(15) 0.0345(7) Uani 1 1 d .
H21 H 0.113 0.7794 0.6099 0.041 Uiso 1 1 calc R
C22 C 0.1519(2) 0.4378(3) 0.63664(15) 0.0317(7) Uani 1 1 d .
C23 C 0.0719(2) 0.4463(4) 0.60102(18) 0.0410(8) Uani 1 1 d .
H23 H 0.0418 0.5219 0.6105 0.049 Uiso 1 1 calc R
C24 C 0.0348(3) 0.3415(5) 0.55025(18) 0.0517(10) Uani 1 1 d .
H24 H -0.0194 0.3475 0.5263 0.062 Uiso 1 1 calc R
C25 C 0.0800(3) 0.2296(5) 0.53639(18) 0.0535(11) Uani 1 1 d .
H25 H 0.056 0.1604 0.5028 0.064 Uiso 1 1 calc R
C26 C 0.1593(3) 0.2203(5) 0.57180(19) 0.0506(10) Uani 1 1 d .
H26 H 0.1892 0.1453 0.5617 0.061 Uiso 1 1 calc R
C27 C 0.1964(2) 0.3221(4) 0.62311(17) 0.0394(8) Uani 1 1 d .
H27 H 0.2503 0.3128 0.648 0.047 Uiso 1 1 calc R
C28 C 0.1422(2) 0.3220(4) 0.77880(17) 0.0399(8) Uani 1 1 d .
H28A H 0.0976 0.3881 0.7572 0.048 Uiso 1 1 calc R
H28B H 0.1404 0.2387 0.7492 0.048 Uiso 1 1 calc R
C29 C 0.1398(2) 0.2653(5) 0.84540(19) 0.0461(9) Uani 1 1 d .
H29A H 0.114 0.34 0.8637 0.055 Uiso 1 1 calc R
H29B H 0.1083 0.1742 0.8378 0.055 Uiso 1 1 calc R
C30 C 0.2193(2) 0.2344(4) 0.89393(17) 0.0400(8) Uani 1 1 d .
C31 C 0.2310(3) 0.1264(5) 0.9501(2) 0.0675(14) Uani 1 1 d .
H31A H 0.2822 0.1427 0.9838 0.101 Uiso 1 1 calc R
H31B H 0.2279 0.0255 0.9336 0.101 Uiso 1 1 calc R
H31C H 0.1903 0.1418 0.9688 0.101 Uiso 1 1 calc R
C32 C 0.5333(7) 0.3643(14) 0.9697(6) 0.175(4) Uiso 1 1 d D
H32 H 0.5559 0.2892 0.9521 0.21 Uiso 1 1 calc R
C33 C 0.4702(6) 0.3545(11) 0.9942(5) 0.150(3) Uiso 1 1 d D
H33 H 0.4444 0.2631 0.9922 0.18 Uiso 1 1 calc R
C34 C 0.4464(6) 0.4757(10) 1.0205(4) 0.132(3) Uiso 1 1 d D
H34 H 0.4064 0.4508 1.0367 0.158 Uiso 1 1 calc R

loop_
_atom_site_aniso_label
_atom_site_aniso_U_11
_atom_site_aniso_U_22
_atom_site_aniso_U_33
_atom_site_aniso_U_23
_atom_site_aniso_U_13
_atom_site_aniso_U_12
Pd1 0.02858(14) 0.02933(14) 0.02847(12) 0.00276(9) 0.00956(9) -0.00080(10)
P1 0.0245(4) 0.0291(4) 0.0262(3) 0.0005(3) 0.0086(3) 0.0013(3)
P2 0.0691(7) 0.0420(5) 0.0423(5) -0.0024(4) 0.0263(5) -0.0025(5)
O1 0.0448(14) 0.0367(13) 0.0368(11) 0.0069(10) 0.0189(11) 0.0041(11)
F1 0.117(3) 0.110(3) 0.215(4) -0.080(3) 0.120(3) -0.034(2)
F2 0.123(3) 0.142(3) 0.0430(14) -0.0288(17) 0.0229(17) -0.031(3)
F3 0.075(2) 0.0654(18) 0.128(3) -0.0298(19) 0.030(2) 0.0112(17)
F4 0.082(2) 0.108(2) 0.083(2) -0.0393(19) 0.0200(18) -0.009(2)
F5 0.194(5) 0.109(3) 0.160(4) 0.077(3) 0.058(4) -0.038(3)
F6 0.116(3) 0.0685(19) 0.0766(18) 0.0208(15) 0.0382(19) 0.0039(17)
C1 0.0299(16) 0.0334(17) 0.0346(15) 0.0038(12) 0.0153(13) -0.0003(13)
C2 0.0308(17) 0.0369(18) 0.0430(17) 0.0002(14) 0.0176(14) -0.0044(14)
C3 0.045(2) 0.066(3) 0.052(2) -0.0021(19) 0.0290(19) 0.006(2)
C4 0.053(3) 0.073(3) 0.082(3) 0.005(2) 0.049(3) 0.011(2)
C5 0.042(2) 0.069(3) 0.099(4) 0.000(3) 0.039(3) 0.016(2)
C6 0.034(2) 0.053(2) 0.082(3) 0.007(2) 0.024(2) 0.0119(18)
C7 0.0226(16) 0.0413(19) 0.0499(19) 0.0082(15) 0.0105(15) -0.0004(14)
C8 0.0318(17) 0.0404(19) 0.0416(17) 0.0100(15) 0.0081(15) -0.0035(15)
C9 0.0300(17) 0.048(2) 0.0286(14) 0.0022(13) 0.0047(13) -0.0085(15)
C10 0.0282(16) 0.0381(17) 0.0404(16) -0.0001(14) 0.0137(14) -0.0036(14)
C11 0.038(2) 0.053(2) 0.053(2) -0.0140(18) 0.0210(17) -0.0083(18)
C12 0.047(2) 0.037(2) 0.069(3) -0.0167(19) 0.019(2) -0.0033(18)
C13 0.049(2) 0.032(2) 0.082(3) -0.0029(19) 0.018(2) -0.0011(17)
C14 0.041(2) 0.0366(19) 0.051(2) 0.0117(15) 0.0154(17) 0.0051(16)
C15 0.0243(15) 0.0364(18) 0.0424(16) 0.0008(13) 0.0158(14) -0.0014(13)
C16 0.0234(14) 0.0310(16) 0.0355(14) -0.0015(12) 0.0127(12) -0.0010(12)
C17 0.0306(16) 0.0385(17) 0.0334(15) 0.0017(13) 0.0151(13) 0.0033(14)
C18 0.0383(19) 0.046(2) 0.0430(18) -0.0103(16) 0.0184(16) 0.0036(17)
C19 0.0336(18) 0.0342(18) 0.060(2) -0.0054(16) 0.0182(17) 0.0026(15)
C20 0.0348(18) 0.0350(18) 0.055(2) 0.0113(15) 0.0144(17) 0.0046(15)
C21 0.0315(16) 0.0387(18) 0.0331(15) 0.0044(13) 0.0114(13) 0.0035(14)
C22 0.0376(18) 0.0291(16) 0.0286(13) 0.0031(12) 0.0119(13) 0.0008(13)
C23 0.0372(19) 0.0393(19) 0.0396(17) -0.0015(14) 0.0052(15) 0.0004(15)
C24 0.044(2) 0.053(2) 0.0391(19) 0.0011(16) -0.0085(17) -0.0093(19)
C25 0.072(3) 0.041(2) 0.0360(18) -0.0028(15) 0.0051(19) -0.008(2)
C26 0.065(3) 0.040(2) 0.049(2) -0.0075(16) 0.023(2) 0.0008(19)
C27 0.041(2) 0.0352(18) 0.0408(17) -0.0038(14) 0.0128(15) 0.0030(15)
C28 0.0334(18) 0.046(2) 0.0419(17) -0.0032(15) 0.0154(15) -0.0123(16)
C29 0.047(2) 0.047(2) 0.051(2) 0.0026(17) 0.0257(18) -0.0081(18)
C30 0.056(2) 0.0274(16) 0.0435(18) 0.0021(14) 0.0256(17) 0.0013(16)
C31 0.096(4) 0.053(3) 0.068(3) 0.028(2) 0.047(3) 0.009(3)

loop_
_atom_type_symbol
_atom_type_description
_atom_type_scat_dispersion_real
_atom_type_scat_dispersion_imag
_atom_type_scat_source
C C 0.0033 0.0016 'International Tables Vol C Tables 4.2.6.8 and 6.1.1.4'
H H 0 0 'International Tables Vol C Tables 4.2.6.8 and 6.1.1.4'
O O 0.0106 0.006 'International Tables Vol C Tables 4.2.6.8 and 6.1.1.4'
F F 0.0171 0.0103 'International Tables Vol C Tables 4.2.6.8 and 6.1.1.4'
P P 0.1023 0.0942 'International Tables Vol C Tables 4.2.6.8 and 6.1.1.4'
Pd Pd -0.9988 1.0072 'International Tables Vol C Tables 4.2.6.8 and 6.1.1.4'

loop_
_geom_angle_atom_site_label_1
_geom_angle_atom_site_label_2
_geom_angle_atom_site_label_3
_geom_angle
_geom_angle_site_symmetry_1
_geom_angle_site_symmetry_3
C28 Pd1 O1 82.14(13) . .
C28 Pd1 P1 89.77(10) . .
O1 Pd1 P1 171.85(7) . .
C28 Pd1 C8 158.20(15) . .
O1 Pd1 C8 92.23(11) . .
P1 Pd1 C8 94.95(9) . .
C28 Pd1 C9 167.27(14) . .
O1 Pd1 C9 96.53(11) . .
P1 Pd1 C9 91.58(9) . .
C8 Pd1 C9 34.08(13) . .
C16 P1 C22 108.22(15) . .
C16 P1 C1 102.23(15) . .
C22 P1 C1 108.49(15) . .
C16 P1 Pd1 116.05(10) . .
C22 P1 Pd1 113.31(10) . .
C1 P1 Pd1 107.76(11) . .
F5 P2 F2 95.7(3) . .
F5 P2 F1 90.9(3) . .
F2 P2 F1 89.4(2) . .
F5 P2 F3 92.6(3) . .
F2 P2 F3 91.7(2) . .
F1 P2 F3 176.2(3) . .
F5 P2 F6 176.9(3) . .
F2 P2 F6 87.25(19) . .
F1 P2 F6 90.1(2) . .
F3 P2 F6 86.4(2) . .
F5 P2 F4 88.6(3) . .
F2 P2 F4 175.6(2) . .
F1 P2 F4 89.7(2) . .
F3 P2 F4 88.93(19) . .
F6 P2 F4 88.5(2) . .
C30 O1 Pd1 111.9(2) . .
C2 C1 C15 112.6(3) . .
C2 C1 P1 113.1(2) . .
C15 C1 P1 107.5(2) . .
C2 C1 H1 107.8 . .
C15 C1 H1 107.8 . .
P1 C1 H1 107.8 . .
C3 C2 C7 119.9(3) . .
C3 C2 C1 118.2(3) . .
C7 C2 C1 121.8(3) . .
C4 C3 C2 120.3(4) . .
C4 C3 H3 119.8 . .
C2 C3 H3 119.8 . .
C5 C4 C3 120.6(4) . .
C5 C4 H4 119.7 . .
C3 C4 H4 119.7 . .
C4 C5 C6 119.9(4) . .
C4 C5 H5 120.1 . .
C6 C5 H5 120.1 . .
C5 C6 C7 121.3(4) . .
C5 C6 H6 119.4 . .
C7 C6 H6 119.4 . .
C6 C7 C2 117.9(4) . .
C6 C7 C8 117.9(3) . .
C2 C7 C8 124.3(3) . .
C9 C8 C7 128.0(3) . .
C9 C8 Pd1 73.6(2) . .
C7 C8 Pd1 110.9(2) . .
C9 C8 H8 116 . .
C7 C8 H8 116 . .
Pd1 C8 H8 85.2 . .
C8 C9 C10 127.3(3) . .
C8 C9 Pd1 72.3(2) . .
C10 C9 Pd1 114.8(2) . .
C8 C9 H9 116.4 . .
C10 C9 H9 116.4 . .
Pd1 C9 H9 82.5 . .
C11 C10 C15 118.3(3) . .
C11 C10 C9 117.5(3) . .
C15 C10 C9 124.1(3) . .
C12 C11 C10 121.8(4) . .
C12 C11 H11 119.1 . .
C10 C11 H11 119.1 . .
C13 C12 C11 119.0(4) . .
C13 C12 H12 120.5 . .
C11 C12 H12 120.5 . .
C12 C13 C14 120.9(4) . .
C12 C13 H13 119.6 . .
C14 C13 H13 119.6 . .
C13 C14 C15 120.9(4) . .
C13 C14 H14 119.6 . .
C15 C14 H14 119.6 . .
C14 C15 C10 119.1(3) . .
C14 C15 C1 119.8(3) . .
C10 C15 C1 121.0(3) . .
C17 C16 C21 118.9(3) . .
C17 C16 P1 119.5(2) . .
C21 C16 P1 121.4(2) . .
C18 C17 C16 120.4(3) . .
C18 C17 H17 119.8 . .
C16 C17 H17 119.8 . .
C19 C18 C17 119.7(3) . .
C19 C18 H18 120.2 . .
C17 C18 H18 120.2 . .
C20 C19 C18 120.8(3) . .
C20 C19 H19 119.6 . .
C18 C19 H19 119.6 . .
C19 C20 C21 119.6(3) . .
C19 C20 H20 120.2 . .
C21 C20 H20 120.2 . .
C20 C21 C16 120.5(3) . .
C20 C21 H21 119.7 . .
C16 C21 H21 119.7 . .
C23 C22 C27 119.4(3) . .
C23 C22 P1 121.8(3) . .
C27 C22 P1 118.3(3) . .
C22 C23 C24 120.6(4) . .
C22 C23 H23 119.7 . .
C24 C23 H23 119.7 . .
C25 C24 C23 119.4(4) . .
C25 C24 H24 120.3 . .
C23 C24 H24 120.3 . .
C26 C25 C24 120.2(4) . .
C26 C25 H25 119.9 . .
C24 C25 H25 119.9 . .
C25 C26 C27 120.9(4) . .
C25 C26 H26 119.5 . .
C27 C26 H26 119.5 . .
C22 C27 C26 119.5(4) . .
C22 C27 H27 120.3 . .
C26 C27 H27 120.3 . .
C29 C28 Pd1 105.3(2) . .
C29 C28 H28A 110.7 . .
Pd1 C28 H28A 110.7 . .
C29 C28 H28B 110.7 . .
Pd1 C28 H28B 110.7 . .
H28A C28 H28B 108.8 . .
C30 C29 C28 112.4(3) . .
C30 C29 H29A 109.1 . .
C28 C29 H29A 109.1 . .
C30 C29 H29B 109.1 . .
C28 C29 H29B 109.1 . .
H29A C29 H29B 107.8 . .
O1 C30 C29 120.0(3) . .
O1 C30 C31 119.0(4) . .
C29 C30 C31 121.0(4) . .
C30 C31 H31A 109.5 . .
C30 C31 H31B 109.5 . .
H31A C31 H31B 109.5 . .
C30 C31 H31C 109.5 . .
H31A C31 H31C 109.5 . .
H31B C31 H31C 109.5 . .
C33 C32 C34 101.5(10) . 3_667
C33 C32 H32 129.2 . .
C34 C32 H32 129.2 3_667 .
C34 C33 C32 121.3(11) . .
C34 C33 H33 119.4 . .
C32 C33 H33 119.3 . .
C33 C34 C32 137.1(9) . 3_667
C33 C34 H34 111.4 . .
C32 C34 H34 111.4 3_667 .

loop_
_geom_bond_atom_site_label_1
_geom_bond_atom_site_label_2
_geom_bond_distance
_geom_bond_site_symmetry_2
Pd1 C28 2.042(3) .
Pd1 O1 2.127(2) .
Pd1 P1 2.1981(8) .
Pd1 C8 2.318(4) .
Pd1 C9 2.333(3) .
P1 C16 1.796(3) .
P1 C22 1.806(3) .
P1 C1 1.867(3) .
P2 F5 1.541(3) .
P2 F2 1.563(3) .
P2 F1 1.566(4) .
P2 F3 1.595(3) .
P2 F6 1.601(3) .
P2 F4 1.604(3) .
O1 C30 1.239(4) .
C1 C2 1.506(5) .
C1 C15 1.517(5) .
C1 H1 0.98 .
C2 C3 1.396(5) .
C2 C7 1.410(5) .
C3 C4 1.390(6) .
C3 H3 0.93 .
C4 C5 1.359(7) .
C4 H4 0.93 .
C5 C6 1.393(6) .
C5 H5 0.93 .
C6 C7 1.406(5) .
C6 H6 0.93 .
C7 C8 1.462(5) .
C8 C9 1.363(5) .
C8 H8 0.93 .
C9 C10 1.454(5) .
C9 H9 0.93 .
C10 C11 1.397(5) .
C10 C15 1.416(5) .
C11 C12 1.385(6) .
C11 H11 0.93 .
C12 C13 1.370(7) .
C12 H12 0.93 .
C13 C14 1.385(6) .
C13 H13 0.93 .
C14 C15 1.385(5) .
C14 H14 0.93 .
C16 C17 1.397(4) .
C16 C21 1.402(4) .
C17 C18 1.390(5) .
C17 H17 0.93 .
C18 C19 1.387(5) .
C18 H18 0.93 .
C19 C20 1.382(5) .
C19 H19 0.93 .
C20 C21 1.391(5) .
C20 H20 0.93 .
C21 H21 0.93 .
C22 C23 1.373(5) .
C22 C27 1.397(5) .
C23 C24 1.410(5) .
C23 H23 0.93 .
C24 C25 1.383(6) .
C24 H24 0.93 .
C25 C26 1.361(6) .
C25 H25 0.93 .
C26 C27 1.399(5) .
C26 H26 0.93 .
C27 H27 0.93 .
C28 C29 1.530(5) .
C28 H28A 0.97 .
C28 H28B 0.97 .
C29 C30 1.466(6) .
C29 H29A 0.97 .
C29 H29B 0.97 .
C30 C31 1.497(5) .
C31 H31A 0.96 .
C31 H31B 0.96 .
C31 H31C 0.96 .
C32 C33 1.412(8) .
C32 C34 1.468(14) 3_667
C32 H32 0.93 .
C33 C34 1.356(8) .
C33 H33 0.93 .
C34 C32 1.468(14) 3_667
C34 H34 0.93 .
